data_7011781
loop_
_publ_author_name
'Czerwieniec, Rafal'
'Kapturkiewicz, Andrzej'
'Anulewicz-Ostrowska, Romana'
'Nowacki, Jacek'

_publ_section_title
;
 ReI(CO)3+ complexes with N???O??? bidentate ligands
;
_journal_issue 18
_journal_name_full 'Journal of the Chemical Society, Dalton Transactions'
_journal_page_first 3434
_journal_paper_doi 10.1039/b204020D
_journal_year 2002
_chemical_formula_sum 'C21 H13 N2 O4 Re S'
_chemical_formula_weight 575.59
_chemical_name_systematic
;
?
;
_space_group_IT_number 2
_symmetry_cell_setting triclinic
_symmetry_space_group_name_Hall '-P 1'
_symmetry_space_group_name_H-M 'P -1'
_atom_sites_solution_hydrogens geom
_atom_sites_solution_primary direct
_atom_sites_solution_secondary difmap
_audit_creation_method SHELXL
_cell_angle_alpha 73.11(3)
_cell_angle_beta 74.65(3)
_cell_angle_gamma 67.79(3)
_cell_formula_units_Z 2
_cell_length_a 8.749(2)
_cell_length_b 10.111(2)
_cell_length_c 13.891(3)
_cell_measurement_temperature 293(2)
_cell_volume 1071.8(5)
_computing_cell_refinement 'KUMA CCD RED'
_computing_data_collection 'KUMA CCD'
_computing_data_reduction 'KUMA CCD RED'
_computing_structure_refinement 'SHELXL-97 (Sheldrick, 1997)'
_computing_structure_solution 'SHELXS-86 (Sheldrick, 1990)'
_diffrn_ambient_temperature 293(2)
_diffrn_radiation_monochromator graphite
_diffrn_radiation_source 'fine-focus sealed tube'
_diffrn_radiation_type MoK\a
_diffrn_radiation_wavelength 0.71073
_diffrn_reflns_av_R_equivalents 0.0850
_diffrn_reflns_av_sigmaI/netI 0.0514
_diffrn_reflns_limit_h_max 11
_diffrn_reflns_limit_h_min -11
_diffrn_reflns_limit_k_max 13
_diffrn_reflns_limit_k_min -13
_diffrn_reflns_limit_l_max 18
_diffrn_reflns_limit_l_min -18
_diffrn_reflns_number 18220
_diffrn_reflns_theta_max 28.71
_diffrn_reflns_theta_min 3.62
_exptl_absorpt_coefficient_mu 5.794
_exptl_absorpt_correction_T_max 0.3744
_exptl_absorpt_correction_T_min 0.0543
_exptl_absorpt_correction_type numerical
_exptl_crystal_density_diffrn 1.784
_exptl_crystal_F_000 552
_exptl_crystal_size_max 0.25
_exptl_crystal_size_mid 0.2
_exptl_crystal_size_min 0.2
_refine_diff_density_max 1.380
_refine_diff_density_min -1.286
_refine_diff_density_rms 0.203
_refine_ls_extinction_coef 0.0081(11)
_refine_ls_extinction_expression Fc^*^=kFc[1+0.001xFc^2^\l^3^/sin(2\q)]^-1/4^
_refine_ls_extinction_method SHELXL
_refine_ls_goodness_of_fit_all 1.115
_refine_ls_goodness_of_fit_obs 1.076
_refine_ls_matrix_type full
_refine_ls_number_parameters 282
_refine_ls_number_reflns 5183
_refine_ls_number_restraints 0
_refine_ls_restrained_S_all 1.154
_refine_ls_restrained_S_obs 1.076
_refine_ls_R_factor_all 0.0623
_refine_ls_R_factor_obs 0.0493
_refine_ls_shift/esd_max 0.173
_refine_ls_shift/esd_mean 0.001
_refine_ls_structure_factor_coef Fsqd
_refine_ls_weighting_details 'w=1/[\s^2^(Fo^2^)+(0.0704P)^2^+3.5649P] where P=(Fo^2^+2Fc^2^)/3'
_refine_ls_weighting_scheme calc
_refine_ls_wR_factor_all 0.1461
_refine_ls_wR_factor_obs 0.1230
_reflns_number_observed 4265
_reflns_number_total 5197
_reflns_observed_criterion >2sigma(I)
_cod_data_source_file b204020D.txt
_cod_data_source_block Re(CO)3(BTP)pyr
_cod_depositor_comments
;
The following automatic conversions were performed:
'_symmetry_cell_setting' value 'TRICLINIC' changed to 'triclinic'
according to '/home/saulius/struct/CIF-dictionaries/cif_core.dic'
dictionary named 'cif_core.dic' version 2.4.1 from
2010-06-29.

'_exptl_absorpt_correction_type' value 'NUMERICAL' changed to
'numerical' according to
'/home/saulius/struct/CIF-dictionaries/cif_core.dic' dictionary named
'cif_core.dic' version 2.4.1 from 2010-06-29.

Automatic conversion script
Id: cif_fix_enum 1527 2010-12-29 10:47:43Z saulius 

The following automatic conversions were performed:

'_refine_ls_weighting_scheme' value 'calc
w=1/[\s^2^(Fo^2^)+(0.0704P)^2^+3.5649P] where P=(Fo^2^+2Fc^2^)/3' was
changed to 'calc'. New tag '_refine_ls_weighting_details' was
created. The value of the new tag was set to
'w=1/[\s^2^(Fo^2^)+(0.0704P)^2^+3.5649P] where P=(Fo^2^+2Fc^2^)/3'.

Automatic conversion script
Id: cif_fix_values 3143 2015-03-26 13:38:13Z robertas 
;
_cod_original_cell_volume 1071.8(4)
_cod_original_sg_symbol_H-M P-1
_cod_database_code 7011781

loop_
_symmetry_equiv_pos_as_xyz
'x, y, z'
'-x, -y, -z'

loop_
_atom_site_aniso_label
_atom_site_aniso_U_11
_atom_site_aniso_U_22
_atom_site_aniso_U_33
_atom_site_aniso_U_23
_atom_site_aniso_U_13
_atom_site_aniso_U_12
Re 0.0319(2) 0.0345(2) 0.0450(2) -0.00576(12) -0.00244(12) -0.00819(12)
S 0.0298(8) 0.0556(11) 0.0496(11) -0.0062(9) -0.0047(7) -0.0050(7)
C1 0.029(3) 0.040(3) 0.041(4) -0.010(3) -0.005(3) -0.008(3)
C2 0.038(4) 0.055(4) 0.042(4) -0.012(3) -0.005(3) -0.016(3)
C3 0.040(4) 0.077(6) 0.049(5) -0.014(4) -0.002(3) -0.024(4)
C4 0.052(5) 0.075(6) 0.056(5) -0.012(4) 0.001(4) -0.037(4)
C5 0.054(5) 0.056(5) 0.051(5) -0.005(4) -0.004(4) -0.028(4)
C6 0.051(4) 0.042(4) 0.044(4) -0.001(3) -0.007(3) -0.022(3)
C7 0.036(3) 0.042(4) 0.041(4) -0.009(3) -0.005(3) -0.016(3)
N1 0.029(3) 0.033(3) 0.034(3) -0.002(2) -0.001(2) -0.012(2)
C8 0.042(4) 0.040(3) 0.033(3) -0.005(3) -0.005(3) -0.012(3)
C9 0.035(3) 0.039(3) 0.039(4) -0.006(3) -0.012(3) -0.008(3)
C10 0.042(4) 0.039(4) 0.046(4) -0.006(3) -0.016(3) -0.004(3)
C11 0.059(5) 0.037(4) 0.059(5) 0.005(3) -0.024(4) -0.007(3)
C12 0.069(6) 0.045(4) 0.047(4) 0.007(3) -0.016(4) -0.017(4)
C13 0.057(5) 0.054(5) 0.038(4) -0.005(3) -0.002(3) -0.016(4)
O1 0.052(3) 0.034(2) 0.033(3) -0.004(2) 0.001(2) -0.003(2)
N2 0.040(3) 0.029(3) 0.045(3) 0.000(2) -0.005(3) -0.008(2)
C14 0.055(5) 0.040(4) 0.064(5) -0.001(4) -0.020(4) -0.011(3)
C15 0.084(8) 0.033(5) 0.110(10) -0.015(5) -0.038(7) -0.009(4)
C16 0.084(7) 0.047(5) 0.099(8) -0.017(5) -0.029(6) -0.022(5)
C17 0.099(9) 0.059(6) 0.119(10) -0.024(6) -0.065(8) -0.013(6)
C18 0.058(5) 0.046(4) 0.080(6) -0.009(4) -0.033(5) -0.005(4)
C22 0.035(3) 0.034(3) 0.059(5) -0.005(3) -0.009(3) -0.010(3)
O22 0.077(4) 0.068(4) 0.053(4) 0.013(3) -0.029(3) -0.029(3)
C33 0.050(5) 0.042(4) 0.058(5) -0.006(4) 0.010(4) -0.013(4)
O33 0.028(3) 0.105(6) 0.126(7) -0.029(5) 0.015(4) -0.006(3)
C44 0.031(3) 0.046(4) 0.050(4) -0.004(3) 0.001(3) -0.013(3)
O44 0.057(4) 0.051(3) 0.099(5) -0.021(3) -0.008(4) -0.028(3)

loop_
_atom_site_label
_atom_site_type_symbol
_atom_site_fract_x
_atom_site_fract_y
_atom_site_fract_z
_atom_site_U_iso_or_equiv
_atom_site_thermal_displace_type
_atom_site_occupancy
_atom_site_calc_flag
_atom_site_refinement_flags
_atom_site_disorder_group
Re Re -0.00843(3) 0.33326(3) 0.29271(2) 0.03940(15) Uani 1 d . .
S S -0.5864(2) 0.5727(2) 0.3463(2) 0.0493(5) Uani 1 d . .
C1 C -0.3757(8) 0.5333(8) 0.2958(6) 0.0374(14) Uani 1 d . .
C2 C -0.5467(9) 0.4036(9) 0.4261(6) 0.045(2) Uani 1 d . .
C3 C -0.6604(11) 0.3452(11) 0.4973(7) 0.055(2) Uani 1 d . .
H3 H -0.7737(11) 0.3997(11) 0.5083(7) 0.066 Uiso 1 calc R .
C4 C -0.6026(12) 0.2064(11) 0.5508(7) 0.059(2) Uani 1 d . .
H4 H -0.6774(12) 0.1652(11) 0.5993(7) 0.071 Uiso 1 calc R .
C5 C -0.4328(12) 0.1242(10) 0.5345(7) 0.053(2) Uani 1 d . .
H5 H -0.3963(12) 0.0286(10) 0.5715(7) 0.064 Uiso 1 calc R .
C6 C -0.3185(11) 0.1828(9) 0.4643(6) 0.045(2) Uani 1 d . .
H6 H -0.2054(11) 0.1280(9) 0.4534(6) 0.054 Uiso 1 calc R .
C7 C -0.3761(9) 0.3247(8) 0.4106(6) 0.0393(14) Uani 1 d . .
N1 N -0.2803(7) 0.4021(6) 0.3363(4) 0.0336(11) Uani 1 d . .
C8 C -0.1799(9) 0.5877(8) 0.1388(5) 0.0398(14) Uani 1 d . .
C9 C -0.3218(9) 0.6360(8) 0.2112(6) 0.0385(14) Uani 1 d . .
C10 C -0.4259(10) 0.7820(8) 0.1923(6) 0.044(2) Uani 1 d . .
H10 H -0.5189(10) 0.8146(8) 0.2411(6) 0.053 Uiso 1 calc R .
C11 C -0.3930(12) 0.8766(9) 0.1039(7) 0.055(2) Uani 1 d . .
H11 H -0.4615(12) 0.9739(9) 0.0931(7) 0.065 Uiso 1 calc R .
C12 C -0.2585(13) 0.8280(9) 0.0307(7) 0.057(2) Uani 1 d . .
H12 H -0.2391(13) 0.8919(9) -0.0310(7) 0.068 Uiso 1 calc R .
C13 C -0.1527(12) 0.6875(10) 0.0472(6) 0.053(2) Uani 1 d . .
H13 H -0.0611(12) 0.6572(10) -0.0030(6) 0.063 Uiso 1 calc R .
O1 O -0.0760(7) 0.4532(6) 0.1510(4) 0.0453(12) Uani 1 d . .
N2 N -0.0333(8) 0.1557(6) 0.2448(5) 0.0413(13) Uani 1 d . .
C14 C 0.0656(11) 0.0201(9) 0.2659(7) 0.054(2) Uani 1 d . .
H14 H 0.1482(11) -0.0006(9) 0.3037(7) 0.065 Uiso 1 calc R .
C15 C 0.0550(15) -0.0911(10) 0.2360(10) 0.075(5) Uani 1.00(4) d . .
H15 H 0.1271(15) -0.1856(10) 0.2546(10) 0.090 Uiso 1 calc R .
C16 C -0.0618(15) -0.0646(11) 0.1786(10) 0.073(3) Uani 1 d . .
H16 H -0.0670(15) -0.1391(11) 0.1543(10) 0.088 Uiso 1 calc R .
C17 C -0.1697(17) 0.0723(12) 0.1577(11) 0.086(4) Uani 1 d . .
H17 H -0.2564(17) 0.0930(12) 0.1231(11) 0.103 Uiso 1 calc R .
C18 C -0.1487(12) 0.1803(10) 0.1886(8) 0.061(2) Uani 1 d . .
H18 H -0.2181(12) 0.2759(10) 0.1696(8) 0.074 Uiso 1 calc R .
C22 C 0.0363(9) 0.2220(8) 0.4256(7) 0.044(2) Uani 1 d . .
O22 O 0.0628(9) 0.1592(8) 0.5040(5) 0.066(2) Uani 1 d . .
C33 C 0.2283(12) 0.2704(10) 0.2457(8) 0.056(2) Uani 1 d . .
O33 O 0.3690(8) 0.2301(10) 0.2206(8) 0.096(3) Uani 1 d . .
C44 C 0.0159(9) 0.4933(9) 0.3279(6) 0.045(2) Uani 1 d . .
O44 O 0.0351(8) 0.5841(7) 0.3490(6) 0.066(2) Uani 1 d . .

loop_
_atom_type_symbol
_atom_type_description
_atom_type_scat_dispersion_real
_atom_type_scat_dispersion_imag
_atom_type_scat_source
C C 0.0033 0.0016 'International Tables Vol C Tables 4.2.6.8 and 6.1.1.4'
H H 0.0000 0.0000 'International Tables Vol C Tables 4.2.6.8 and 6.1.1.4'
N N 0.0061 0.0033 'International Tables Vol C Tables 4.2.6.8 and 6.1.1.4'
O O 0.0106 0.0060 'International Tables Vol C Tables 4.2.6.8 and 6.1.1.4'
S S 0.1246 0.1234 'International Tables Vol C Tables 4.2.6.8 and 6.1.1.4'
Re Re -1.0185 7.2310 'International Tables Vol C Tables 4.2.6.8 and 6.1.1.4'

loop_
_geom_angle_atom_site_label_1
_geom_angle_atom_site_label_2
_geom_angle_atom_site_label_3
_geom_angle
_geom_angle_site_symmetry_1
_geom_angle_site_symmetry_3
_geom_angle_publ_flag
C33 Re C22 87.5(4) . . ?
C33 Re C44 87.8(4) . . ?
C22 Re C44 87.2(3) . . ?
C33 Re O1 96.6(3) . . ?
C22 Re O1 175.5(3) . . ?
C44 Re O1 94.7(3) . . ?
C33 Re N1 175.9(3) . . ?
C22 Re N1 95.6(3) . . ?
C44 Re N1 95.1(3) . . ?
O1 Re N1 80.2(2) . . ?
C33 Re N2 91.3(3) . . ?
C22 Re N2 95.3(3) . . ?
C44 Re N2 177.2(3) . . ?
O1 Re N2 82.8(2) . . ?
N1 Re N2 85.7(2) . . ?
C2 S C1 90.1(4) . . ?
N1 C1 C9 126.2(6) . . ?
N1 C1 S 114.6(5) . . ?
C9 C1 S 119.0(5) . . ?
C3 C2 C7 121.5(8) . . ?
C3 C2 S 127.8(7) . . ?
C7 C2 S 110.7(6) . . ?
C4 C3 C2 118.2(8) . . ?
C3 C4 C5 121.1(8) . . ?
C6 C5 C4 120.8(9) . . ?
C5 C6 C7 118.4(8) . . ?
C6 C7 C2 119.9(7) . . ?
C6 C7 N1 126.7(7) . . ?
C2 C7 N1 113.4(7) . . ?
C1 N1 C7 111.2(6) . . ?
C1 N1 Re 121.3(5) . . ?
C7 N1 Re 127.3(5) . . ?
O1 C8 C13 118.9(7) . . ?
O1 C8 C9 123.2(6) . . ?
C13 C8 C9 117.8(7) . . ?
C8 C9 C10 119.5(7) . . ?
C8 C9 C1 120.4(6) . . ?
C10 C9 C1 119.4(7) . . ?
C11 C10 C9 121.0(8) . . ?
C10 C11 C12 119.7(8) . . ?
C13 C12 C11 120.9(8) . . ?
C12 C13 C8 121.0(8) . . ?
C8 O1 Re 122.2(5) . . ?
C14 N2 C18 115.7(7) . . ?
C14 N2 Re 122.7(6) . . ?
C18 N2 Re 121.6(5) . . ?
N2 C14 C15 124.0(9) . . ?
C14 C15 C16 119.7(9) . . ?
C17 C16 C15 118.4(9) . . ?
C16 C17 C18 118.5(10) . . ?
N2 C18 C17 123.5(8) . . ?
O22 C22 Re 178.6(7) . . ?
O33 C33 Re 177.9(9) . . ?
O44 C44 Re 177.8(7) . . ?

loop_
_geom_bond_atom_site_label_1
_geom_bond_atom_site_label_2
_geom_bond_distance
_geom_bond_site_symmetry_2
_geom_bond_publ_flag
Re C33 1.911(9) . ?
Re C22 1.916(8) . ?
Re C44 1.918(9) . ?
Re O1 2.093(5) . ?
Re N1 2.177(6) . ?
Re N2 2.186(6) . ?
S C2 1.710(8) . ?
S C1 1.723(7) . ?
C1 N1 1.323(9) . ?
C1 C9 1.432(10) . ?
C2 C3 1.379(11) . ?
C2 C7 1.393(10) . ?
C3 C4 1.354(14) . ?
C4 C5 1.396(14) . ?
C5 C6 1.378(11) . ?
C6 C7 1.378(11) . ?
C7 N1 1.396(9) . ?
C8 O1 1.311(9) . ?
C8 C13 1.403(11) . ?
C8 C9 1.399(10) . ?
C9 C10 1.401(10) . ?
C10 C11 1.358(12) . ?
C11 C12 1.372(13) . ?
C12 C13 1.363(12) . ?
N2 C14 1.310(10) . ?
N2 C18 1.344(11) . ?
C14 C15 1.348(13) . ?
C15 C16 1.36(2) . ?
C16 C17 1.347(15) . ?
C17 C18 1.370(14) . ?
C22 O22 1.124(10) . ?
C33 O33 1.131(11) . ?
C44 O44 1.121(10) . ?

loop_
_geom_torsion_atom_site_label_1
_geom_torsion_atom_site_label_2
_geom_torsion_atom_site_label_3
_geom_torsion_atom_site_label_4
_geom_torsion
_geom_torsion_site_symmetry_1
_geom_torsion_site_symmetry_2
_geom_torsion_site_symmetry_3
_geom_torsion_site_symmetry_4
_geom_torsion_publ_flag
C2 S C1 N1 -0.5(6) . . . . ?
C2 S C1 C9 174.6(6) . . . . ?
C1 S C2 C3 180.0(8) . . . . ?
C1 S C2 C7 -0.2(6) . . . . ?
C7 C2 C3 C4 -1.7(13) . . . . ?
S C2 C3 C4 178.1(7) . . . . ?
C2 C3 C4 C5 -0.1(14) . . . . ?
C3 C4 C5 C6 0.9(15) . . . . ?
C4 C5 C6 C7 0.0(13) . . . . ?
C5 C6 C7 C2 -1.8(12) . . . . ?
C5 C6 C7 N1 -179.5(8) . . . . ?
C3 C2 C7 C6 2.7(12) . . . . ?
S C2 C7 C6 -177.1(6) . . . . ?
C3 C2 C7 N1 -179.3(7) . . . . ?
S C2 C7 N1 0.9(8) . . . . ?
C9 C1 N1 C7 -173.7(7) . . . . ?
S C1 N1 C7 1.0(8) . . . . ?
C9 C1 N1 Re 9.7(10) . . . . ?
S C1 N1 Re -175.6(3) . . . . ?
C6 C7 N1 C1 176.6(7) . . . . ?
C2 C7 N1 C1 -1.2(9) . . . . ?
C6 C7 N1 Re -7.0(11) . . . . ?
C2 C7 N1 Re 175.2(5) . . . . ?
C33 Re N1 C1 -77.7(39) . . . . ?
C22 Re N1 C1 144.2(6) . . . . ?
C44 Re N1 C1 56.5(6) . . . . ?
O1 Re N1 C1 -37.4(5) . . . . ?
N2 Re N1 C1 -120.9(6) . . . . ?
C33 Re N1 C7 106.2(38) . . . . ?
C22 Re N1 C7 -31.9(6) . . . . ?
C44 Re N1 C7 -119.6(6) . . . . ?
O1 Re N1 C7 146.5(6) . . . . ?
N2 Re N1 C7 63.1(6) . . . . ?
O1 C8 C9 C10 179.6(7) . . . . ?
C13 C8 C9 C10 -3.0(11) . . . . ?
O1 C8 C9 C1 -10.4(11) . . . . ?
C13 C8 C9 C1 167.0(7) . . . . ?
N1 C1 C9 C8 25.2(11) . . . . ?
S C1 C9 C8 -149.3(6) . . . . ?
N1 C1 C9 C10 -164.8(7) . . . . ?
S C1 C9 C10 20.7(9) . . . . ?
C8 C9 C10 C11 1.3(12) . . . . ?
C1 C9 C10 C11 -168.8(8) . . . . ?
C9 C10 C11 C12 1.7(13) . . . . ?
C10 C11 C12 C13 -2.9(15) . . . . ?
C11 C12 C13 C8 1.1(15) . . . . ?
O1 C8 C13 C12 179.3(8) . . . . ?
C9 C8 C13 C12 1.9(13) . . . . ?
C13 C8 O1 Re 144.2(6) . . . . ?
C9 C8 O1 Re -38.5(10) . . . . ?
C33 Re O1 C8 -130.3(6) . . . . ?
C22 Re O1 C8 73.6(33) . . . . ?
C44 Re O1 C8 -42.1(6) . . . . ?
N1 Re O1 C8 52.4(6) . . . . ?
N2 Re O1 C8 139.2(6) . . . . ?
C33 Re N2 C14 47.0(7) . . . . ?
C22 Re N2 C14 -40.6(7) . . . . ?
C44 Re N2 C14 116.2(50) . . . . ?
O1 Re N2 C14 143.5(7) . . . . ?
N1 Re N2 C14 -135.8(7) . . . . ?
C33 Re N2 C18 -130.8(8) . . . . ?
C22 Re N2 C18 141.6(8) . . . . ?
C44 Re N2 C18 -61.6(53) . . . . ?
O1 Re N2 C18 -34.3(7) . . . . ?
N1 Re N2 C18 46.4(7) . . . . ?
C18 N2 C14 C15 -1.0(15) . . . . ?
Re N2 C14 C15 -178.9(9) . . . . ?
N2 C14 C15 C16 1.5(19) . . . . ?
C14 C15 C16 C17 -3.4(21) . . . . ?
C15 C16 C17 C18 4.9(22) . . . . ?
C14 N2 C18 C17 2.7(16) . . . . ?
Re N2 C18 C17 -179.4(10) . . . . ?
C16 C17 C18 N2 -4.7(21) . . . . ?
C33 Re C22 O22 88.9(312) . . . . ?
C44 Re C22 O22 1.0(312) . . . . ?
O1 Re C22 O22 -114.9(303) . . . . ?
N1 Re C22 O22 -93.9(312) . . . . ?
N2 Re C22 O22 179.9(1000) . . . . ?
C22 Re C33 O33 13.1(273) . . . . ?
C44 Re C33 O33 100.4(274) . . . . ?
O1 Re C33 O33 -165.1(273) . . . . ?
N1 Re C33 O33 -125.2(264) . . . . ?
N2 Re C33 O33 -82.2(274) . . . . ?
C33 Re C44 O44 -30.3(200) . . . . ?
C22 Re C44 O44 57.2(200) . . . . ?
O1 Re C44 O44 -126.8(200) . . . . ?
N1 Re C44 O44 152.6(199) . . . . ?
N2 Re C44 O44 -99.6(204) . . . . ?
